data_7113259
loop_
_publ_author_name
'Chesman, Anthony S. R.'
'Turner, David R.'
'Price, David J.'
'Moubaraki, Boujemaa'
'Murray, Keith S.'
'Deacon, Glen B.'
'Batten, Stuart R.'

_publ_section_title
;
 Solvothermal vs. bench-top reactions: Control over the formation of
 discrete complexes and coordination polymers
;
_journal_coden_ASTM CHCOFS
_journal_issue 34
_journal_name_full
;
 Chemical Communications (Cambridge, United Kingdom)
;
_journal_page_first 3541
_journal_page_last 3543
_journal_paper_doi 10.1039/b707709b
_journal_year 2007
_chemical_formula_moiety 'C8 H12 Cu N6 O6'
_chemical_formula_sum 'C8 H12 Cu N6 O6'
_chemical_formula_weight 351.78
_chemical_name_common AC578
_space_group_IT_number 2
_symmetry_cell_setting triclinic
_symmetry_space_group_name_Hall '-P 1'
_symmetry_space_group_name_H-M 'P -1'
_atom_sites_solution_hydrogens geom
_atom_sites_solution_primary direct
_atom_sites_solution_secondary difmap
_audit_creation_method SHELXL-97
_cell_angle_alpha 74.96(3)
_cell_angle_beta 83.83(3)
_cell_angle_gamma 79.17(3)
_cell_formula_units_Z 1
_cell_length_a 5.1369(10)
_cell_length_b 6.7710(14)
_cell_length_c 10.113(2)
_cell_measurement_temperature 123(1)
_cell_volume 333.01(13)
_computing_cell_refinement 'DENZO-SMN (Otwinowski & Minor, 1997)'
_computing_data_collection 'Collect (Hooft, 1999)'
_computing_data_reduction 'DENZO-SMN (Otwinowski & Minor, 1997)'
_computing_molecular_graphics 'X-Seed (Barbour, 1999)'
_computing_publication_material 'CIFTAB (Sheldrick, 1997)'
_computing_structure_refinement 'SHELXL-97 (Sheldrick, 1997)'
_computing_structure_solution 'SHELXS-97 (Sheldrick, 1990)'
_diffrn_ambient_temperature 123(1)
_diffrn_measured_fraction_theta_full 0.999
_diffrn_measured_fraction_theta_max 0.999
_diffrn_measurement_device_type 'Nonius KappaCCD'
_diffrn_measurement_method 'phi and omega scans'
_diffrn_radiation_monochromator graphite
_diffrn_radiation_source 'fine-focus sealed tube'
_diffrn_radiation_type MoK\a
_diffrn_radiation_wavelength 0.71073
_diffrn_reflns_av_R_equivalents 0.0435
_diffrn_reflns_av_sigmaI/netI 0.0309
_diffrn_reflns_limit_h_max 6
_diffrn_reflns_limit_h_min -6
_diffrn_reflns_limit_k_max 8
_diffrn_reflns_limit_k_min -8
_diffrn_reflns_limit_l_max 13
_diffrn_reflns_limit_l_min -13
_diffrn_reflns_number 5983
_diffrn_reflns_theta_full 27.48
_diffrn_reflns_theta_max 27.48
_diffrn_reflns_theta_min 2.09
_exptl_absorpt_coefficient_mu 1.679
_exptl_absorpt_correction_T_max 0.9207
_exptl_absorpt_correction_T_min 0.7300
_exptl_absorpt_correction_type empirical
_exptl_absorpt_process_details SORTAV
_exptl_crystal_colour brown
_exptl_crystal_density_diffrn 1.754
_exptl_crystal_density_method 'not measured'
_exptl_crystal_description plate
_exptl_crystal_F_000 179
_exptl_crystal_size_max 0.20
_exptl_crystal_size_mid 0.20
_exptl_crystal_size_min 0.05
_refine_diff_density_max 0.409
_refine_diff_density_min -0.582
_refine_diff_density_rms 0.071
_refine_ls_extinction_method none
_refine_ls_goodness_of_fit_ref 1.105
_refine_ls_hydrogen_treatment mixed
_refine_ls_matrix_type full
_refine_ls_number_parameters 110
_refine_ls_number_reflns 1527
_refine_ls_number_restraints 0
_refine_ls_restrained_S_all 1.105
_refine_ls_R_factor_all 0.0287
_refine_ls_R_factor_gt 0.0257
_refine_ls_shift/su_max 0.000
_refine_ls_shift/su_mean 0.000
_refine_ls_structure_factor_coef Fsqd
_refine_ls_weighting_details 'calc w=1/[\s^2^(Fo^2^)+(0.2000P)^2^+0.0000P] where P=(Fo^2^+2Fc^2^)/3'
_refine_ls_weighting_scheme calc
_refine_ls_wR_factor_gt 0.0627
_refine_ls_wR_factor_ref 0.0644
_reflns_number_gt 1436
_reflns_number_total 1527
_reflns_threshold_expression >2sigma(I)
_cod_duplicate_entry 7102107
_cod_data_source_file b707709b.txt
_cod_data_source_block AC578.CIF
_cod_depositor_comments
;
The following automatic conversions were performed:

'_exptl_absorpt_correction_type' value 'Empirical' changed to
'empirical' according to
/usr/data/users/saulius/automatic-downloads/retrospective/RSC/lib/dictionaries/cif_core.dic
dictionary named 'cif_core.dic' version 2.4.2 from 2011-04-26.

Automatic conversion script
Id: cif_fix_values 2281 2013-09-26 08:29:07Z andrius 
;
_cod_original_cell_volume 333.01(12)
_cod_original_sg_symbol_H-M P-1
_cod_database_code 7113259

loop_
_symmetry_equiv_pos_as_xyz
'x, y, z'
'-x, -y, -z'

loop_
_atom_site_label
_atom_site_type_symbol
_atom_site_fract_x
_atom_site_fract_y
_atom_site_fract_z
_atom_site_U_iso_or_equiv
_atom_site_adp_type
_atom_site_occupancy
_atom_site_symmetry_multiplicity
_atom_site_calc_flag
_atom_site_refinement_flags
Cu1 Cu 0.0000 0.5000 0.0000 0.01420(11) Uani 1 2 d S
O3 O 0.3703(3) 0.3015(2) -0.11698(14) 0.0181(3) Uani 1 1 d .
N3 N 0.2160(3) 0.4413(2) 0.15962(15) 0.0153(3) Uani 1 1 d .
N1 N -0.0937(3) 0.2137(2) 0.10116(15) 0.0147(3) Uani 1 1 d .
O1 O -0.2550(3) 0.11304(19) 0.06912(13) 0.0186(3) Uani 1 1 d .
C3 C 0.2153(3) 0.2626(3) 0.24007(17) 0.0142(3) Uani 1 1 d .
O2 O 0.3432(3) 0.17622(19) 0.35355(13) 0.0182(3) Uani 1 1 d .
C4 C 0.4844(4) 0.3064(3) 0.40359(19) 0.0199(4) Uani 1 1 d .
H4B H 0.6136 0.3626 0.3318 0.030 Uiso 1 1 calc R
H4C H 0.5773 0.2236 0.4847 0.030 Uiso 1 1 calc R
H4A H 0.3576 0.4208 0.4280 0.030 Uiso 1 1 calc R
C1 C 0.0479(3) 0.1285(3) 0.20933(17) 0.0147(3) Uani 1 1 d .
N2 N 0.0069(3) -0.2357(3) 0.35932(17) 0.0265(4) Uani 1 1 d .
C2 C 0.0273(4) -0.0735(3) 0.29323(18) 0.0176(4) Uani 1 1 d .
H1O H 0.476(6) 0.251(4) -0.065(3) 0.030(7) Uiso 1 1 d .
H3N H 0.304(6) 0.510(4) 0.178(3) 0.035(7) Uiso 1 1 d .
H2O H 0.315(5) 0.222(4) -0.136(3) 0.028(7) Uiso 1 1 d .

loop_
_atom_site_aniso_label
_atom_site_aniso_U_11
_atom_site_aniso_U_22
_atom_site_aniso_U_33
_atom_site_aniso_U_23
_atom_site_aniso_U_13
_atom_site_aniso_U_12
Cu1 0.01699(17) 0.00951(16) 0.01651(17) 0.00011(11) -0.00598(11) -0.00510(11)
O3 0.0175(7) 0.0154(6) 0.0236(7) -0.0041(5) -0.0070(5) -0.0054(5)
N3 0.0174(8) 0.0117(7) 0.0179(7) -0.0026(6) -0.0056(6) -0.0043(6)
N1 0.0132(7) 0.0129(7) 0.0195(7) -0.0058(6) -0.0012(5) -0.0034(5)
O1 0.0176(6) 0.0140(6) 0.0268(7) -0.0045(5) -0.0070(5) -0.0064(5)
C3 0.0137(8) 0.0147(8) 0.0142(8) -0.0043(6) -0.0027(6) -0.0007(6)
O2 0.0237(7) 0.0142(6) 0.0177(6) -0.0018(5) -0.0106(5) -0.0034(5)
C4 0.0218(9) 0.0218(9) 0.0192(9) -0.0061(7) -0.0088(7) -0.0053(7)
C1 0.0156(8) 0.0130(8) 0.0158(8) -0.0032(6) -0.0024(6) -0.0024(6)
N2 0.0314(10) 0.0181(8) 0.0281(9) -0.0005(7) -0.0020(7) -0.0067(7)
C2 0.0178(9) 0.0167(9) 0.0199(9) -0.0057(7) -0.0031(7) -0.0039(7)

loop_
_atom_type_symbol
_atom_type_description
_atom_type_scat_dispersion_real
_atom_type_scat_dispersion_imag
_atom_type_scat_source
C C 0.0033 0.0016 'International Tables Vol C Tables 4.2.6.8 and 6.1.1.4'
H H 0.0000 0.0000 'International Tables Vol C Tables 4.2.6.8 and 6.1.1.4'
N N 0.0061 0.0033 'International Tables Vol C Tables 4.2.6.8 and 6.1.1.4'
O O 0.0106 0.0060 'International Tables Vol C Tables 4.2.6.8 and 6.1.1.4'
Cu Cu 0.3201 1.2651 'International Tables Vol C Tables 4.2.6.8 and 6.1.1.4'

loop_
_geom_angle_atom_site_label_1
_geom_angle_atom_site_label_2
_geom_angle_atom_site_label_3
_geom_angle
_geom_angle_site_symmetry_1
_geom_angle_site_symmetry_3
N3 Cu1 N3 180.00(9) 2_565 .
N3 Cu1 N1 99.08(6) 2_565 .
N3 Cu1 N1 80.92(6) . .
N3 Cu1 N1 80.92(6) 2_565 2_565
N3 Cu1 N1 99.08(6) . 2_565
N1 Cu1 N1 180.00(10) . 2_565
N3 Cu1 O3 90.72(6) 2_565 .
N3 Cu1 O3 89.28(6) . .
N1 Cu1 O3 85.34(6) . .
N1 Cu1 O3 94.66(6) 2_565 .
Cu1 O3 H1O 107(2) . .
Cu1 O3 H2O 107(2) . .
H1O O3 H2O 110(3) . .
C3 N3 Cu1 114.63(12) . .
C3 N3 H3N 116(2) . .
Cu1 N3 H3N 129(2) . .
O1 N1 C1 119.55(15) . .
O1 N1 Cu1 128.93(11) . .
C1 N1 Cu1 111.46(11) . .
N3 C3 O2 129.08(16) . .
N3 C3 C1 117.97(15) . .
O2 C3 C1 112.94(15) . .
C3 O2 C4 117.24(13) . .
O2 C4 H4B 109.5 . .
O2 C4 H4C 109.5 . .
H4B C4 H4C 109.5 . .
O2 C4 H4A 109.5 . .
H4B C4 H4A 109.5 . .
H4C C4 H4A 109.5 . .
N1 C1 C2 122.23(16) . .
N1 C1 C3 114.62(15) . .
C2 C1 C3 123.07(15) . .
N2 C2 C1 178.7(2) . .

loop_
_geom_bond_atom_site_label_1
_geom_bond_atom_site_label_2
_geom_bond_distance
_geom_bond_site_symmetry_2
Cu1 N3 1.9702(16) 2_565
Cu1 N3 1.9702(16) .
Cu1 N1 2.0618(16) .
Cu1 N1 2.0618(16) 2_565
Cu1 O3 2.4909(16) .
O3 H1O 0.77(3) .
O3 H2O 0.73(3) .
N3 C3 1.271(2) .
N3 H3N 0.77(3) .
N1 O1 1.2813(18) .
N1 C1 1.321(2) .
C3 O2 1.327(2) .
C3 C1 1.469(2) .
O2 C4 1.453(2) .
C4 H4B 0.9800 .
C4 H4C 0.9800 .
C4 H4A 0.9800 .
C1 C2 1.426(2) .
N2 C2 1.145(2) .

loop_
_geom_hbond_atom_site_label_D
_geom_hbond_atom_site_label_H
_geom_hbond_atom_site_label_A
_geom_hbond_distance_DH
_geom_hbond_distance_HA
_geom_hbond_distance_DA
_geom_hbond_angle_DHA
_geom_hbond_site_symmetry_A
O3 H1O O1 0.77(3) 1.97(3) 2.736(2) 178(3) 1_655
N3 H3N O3 0.77(3) 2.23(3) 2.922(2) 149(3) 2_665
O3 H2O O1 0.73(3) 2.26(3) 2.8845(19) 144(3) 2
